data_7154422
loop_
_publ_author_name
'Montoro, Teresa'
'Tardajos, Gloria'
'Guerrero, Andr\'es'
'Torres, Mar\'ia Del Rosario'
'Salgado, C\'astor'
'Fern\'andez, Israel'
'Os\'io Barcina, Jos\'e'

_publ_section_title
;
 \s-Hole\p and lone pair\p interactions in benzylic halides.
;
_journal_issue 22
_journal_name_full 'Organic &amp; biomolecular chemistry'
_journal_page_first 6194
_journal_page_last 6202
_journal_paper_doi 10.1039/c5ob00366k
_journal_volume 13
_journal_year 2015
_chemical_formula_sum 'C13 H15 Cl'
_chemical_formula_weight 206.70
_chemical_name_systematic
; 
 ? 
;
_space_group_IT_number 14
_symmetry_cell_setting monoclinic
_symmetry_space_group_name_Hall '-P 2yn'
_symmetry_space_group_name_H-M 'P 1 21/n 1'
_atom_sites_solution_hydrogens geom
_atom_sites_solution_primary direct
_atom_sites_solution_secondary difmap
_audit_creation_method SHELXL-97
_audit_update_record
;
2014-06-11 deposited with the CCDC.
2015-04-24 downloaded from the CCDC.
;
_cell_angle_alpha 90.00
_cell_angle_beta 94.259(7)
_cell_angle_gamma 90.00
_cell_formula_units_Z 4
_cell_length_a 6.3915(4)
_cell_length_b 6.8582(5)
_cell_length_c 24.6067(17)
_cell_measurement_reflns_used 1141
_cell_measurement_temperature 293(2)
_cell_measurement_theta_max 29.5391
_cell_measurement_theta_min 3.3208
_cell_volume 1075.64(13)
_computing_cell_refinement
; 
'Wed Feb 05 17:14:49 2014' 
;
_computing_data_collection
; 
'Wed Feb 05 17:14:49 2014' 
;
_computing_data_reduction
; 
'Wed Feb 05 17:14:49 2014' 
;
_computing_structure_refinement 'SHELXL-97 (Sheldrick, 1997)'
_computing_structure_solution 'SHELXS-97 (Sheldrick, 1990)'
_diffrn_ambient_temperature 293(2)
_diffrn_detector_area_resol_mean 10.3317
_diffrn_measured_fraction_theta_full 0.998
_diffrn_measured_fraction_theta_max 0.998
_diffrn_measurement_device_type 'Xcalibur, Atlas'
_diffrn_measurement_method '\w scans'
_diffrn_radiation_monochromator graphite
_diffrn_radiation_source 'fine-focus sealed tube'
_diffrn_radiation_type MoK\a
_diffrn_radiation_wavelength 0.71073
_diffrn_reflns_av_R_equivalents 0.0356
_diffrn_reflns_av_sigmaI/netI 0.0531
_diffrn_reflns_limit_h_max 7
_diffrn_reflns_limit_h_min -7
_diffrn_reflns_limit_k_max 8
_diffrn_reflns_limit_k_min -6
_diffrn_reflns_limit_l_max 25
_diffrn_reflns_limit_l_min -29
_diffrn_reflns_number 4401
_diffrn_reflns_theta_full 25.01
_diffrn_reflns_theta_max 25.01
_diffrn_reflns_theta_min 3.32
_exptl_absorpt_coefficient_mu 0.311
_exptl_absorpt_correction_T_max 1.00000
_exptl_absorpt_correction_T_min 0.93201
_exptl_absorpt_correction_type multi-scan
_exptl_absorpt_process_details
; 
'Wed Feb 05 17:14:49 2014' 
;
_exptl_crystal_colour 'translucent light colourless'
_exptl_crystal_density_diffrn 1.276
_exptl_crystal_density_method 'not measured'
_exptl_crystal_description prism
_exptl_crystal_F_000 440
_exptl_crystal_size_max 0.2000
_exptl_crystal_size_mid 0.1800
_exptl_crystal_size_min 0.0900
_refine_diff_density_max 0.176
_refine_diff_density_min -0.172
_refine_diff_density_rms 0.039
_refine_ls_extinction_method none
_refine_ls_goodness_of_fit_ref 0.998
_refine_ls_hydrogen_treatment constr
_refine_ls_matrix_type full
_refine_ls_number_parameters 127
_refine_ls_number_reflns 1891
_refine_ls_number_restraints 0
_refine_ls_restrained_S_all 0.998
_refine_ls_R_factor_all 0.0706
_refine_ls_R_factor_gt 0.0439
_refine_ls_shift/su_max 0.000
_refine_ls_shift/su_mean 0.000
_refine_ls_structure_factor_coef Fsqd
_refine_ls_weighting_details 'calc w=1/[\s^2^(Fo^2^)+(0.0330P)^2^+0.1485P] where P=(Fo^2^+2Fc^2^)/3'
_refine_ls_weighting_scheme calc
_refine_ls_wR_factor_gt 0.0821
_refine_ls_wR_factor_ref 0.0959
_reflns_number_gt 1343
_reflns_number_total 1891
_reflns_threshold_expression >2sigma(I)
_cod_data_source_file c5ob00366k2.cif
_cod_data_source_block C13H15CL
_cod_depositor_comments 'Adding full bibliography for 7154420--7154422.cif.'
_cod_original_cell_volume 1075.65(13)
_cod_database_code 7154422

loop_
_symmetry_equiv_pos_as_xyz
'x, y, z'
'-x+1/2, y+1/2, -z+1/2'
'-x, -y, -z'
'x-1/2, -y-1/2, z-1/2'

loop_
_atom_site_label
_atom_site_type_symbol
_atom_site_fract_x
_atom_site_fract_y
_atom_site_fract_z
_atom_site_U_iso_or_equiv
_atom_site_adp_type
_atom_site_occupancy
_atom_site_symmetry_multiplicity
_atom_site_calc_flag
_atom_site_refinement_flags
C1 C 0.6823(3) 0.2556(3) 0.11839(8) 0.0414(6) Uani 1 1 d .
H1 H 0.5805 0.2060 0.1429 0.050 Uiso 1 1 calc R
C2 C 0.8382(4) 0.4064(4) 0.14411(10) 0.0519(7) Uani 1 1 d .
H2A H 0.8847 0.3704 0.1812 0.062 Uiso 1 1 calc R
H2B H 0.7758 0.5353 0.1442 0.062 Uiso 1 1 calc R
C3 C 1.0214(4) 0.3994(4) 0.10675(10) 0.0537(7) Uani 1 1 d .
H3A H 1.0425 0.5253 0.0901 0.064 Uiso 1 1 calc R
H3B H 1.1506 0.3594 0.1268 0.064 Uiso 1 1 calc R
C4 C 0.9487(3) 0.2469(4) 0.06385(9) 0.0454(6) Uani 1 1 d .
H4 H 1.0616 0.1899 0.0441 0.054 Uiso 1 1 calc R
C5 C 0.7693(4) 0.3358(4) 0.02742(10) 0.0574(7) Uani 1 1 d .
H5A H 0.7353 0.2552 -0.0044 0.069 Uiso 1 1 calc R
H5B H 0.8046 0.4659 0.0157 0.069 Uiso 1 1 calc R
C6 C 0.5860(4) 0.3410(4) 0.06477(9) 0.0521(7) Uani 1 1 d .
H6A H 0.5379 0.4735 0.0698 0.063 Uiso 1 1 calc R
H6B H 0.4693 0.2623 0.0499 0.063 Uiso 1 1 calc R
C7 C 0.8369(3) 0.1025(3) 0.09958(8) 0.0361(5) Uani 1 1 d .
C8 C 0.9691(3) -0.0063(3) 0.14280(9) 0.0391(6) Uani 1 1 d .
C9 C 1.1685(4) -0.0707(4) 0.13349(11) 0.0534(7) Uani 1 1 d .
H9 H 1.2240 -0.0422 0.1005 0.064 Uiso 1 1 calc R
C10 C 1.2863(4) -0.1764(4) 0.17248(14) 0.0709(9) Uani 1 1 d .
H10 H 1.4194 -0.2200 0.1654 0.085 Uiso 1 1 calc R
C11 C 1.2076(5) -0.2174(4) 0.22149(14) 0.0759(9) Uani 1 1 d .
H11 H 1.2877 -0.2872 0.2479 0.091 Uiso 1 1 calc R
C12 C 1.0113(5) -0.1553(4) 0.23129(11) 0.0694(8) Uani 1 1 d .
H12 H 0.9574 -0.1838 0.2645 0.083 Uiso 1 1 calc R
C13 C 0.8919(4) -0.0505(4) 0.19244(9) 0.0511(7) Uani 1 1 d .
H13 H 0.7583 -0.0091 0.1997 0.061 Uiso 1 1 calc R
Cl1 Cl 0.69974(9) -0.08634(9) 0.05829(2) 0.0543(2) Uani 1 1 d .

loop_
_atom_site_aniso_label
_atom_site_aniso_U_11
_atom_site_aniso_U_22
_atom_site_aniso_U_33
_atom_site_aniso_U_23
_atom_site_aniso_U_13
_atom_site_aniso_U_12
C1 0.0416(12) 0.0421(14) 0.0410(13) -0.0023(12) 0.0071(11) -0.0012(11)
C2 0.0634(15) 0.0373(15) 0.0536(15) -0.0085(12) -0.0046(13) 0.0007(13)
C3 0.0518(14) 0.0411(16) 0.0672(16) 0.0056(13) -0.0028(13) -0.0129(12)
C4 0.0445(12) 0.0473(15) 0.0453(13) 0.0027(12) 0.0098(11) -0.0030(12)
C5 0.0655(15) 0.0593(18) 0.0465(14) 0.0132(14) -0.0026(13) -0.0085(15)
C6 0.0508(13) 0.0482(16) 0.0561(15) 0.0030(14) -0.0044(12) 0.0025(13)
C7 0.0388(11) 0.0364(14) 0.0330(11) -0.0068(10) 0.0017(10) -0.0074(10)
C8 0.0412(12) 0.0309(13) 0.0440(13) -0.0030(11) -0.0039(11) -0.0071(11)
C9 0.0461(13) 0.0474(16) 0.0657(16) -0.0032(14) -0.0022(13) 0.0003(13)
C10 0.0531(15) 0.0545(19) 0.102(2) -0.0093(19) -0.0182(17) 0.0108(15)
C11 0.089(2) 0.0489(19) 0.084(2) 0.0081(17) -0.0353(19) 0.0014(17)
C12 0.089(2) 0.0599(19) 0.0566(17) 0.0154(15) -0.0112(16) -0.0125(18)
C13 0.0559(14) 0.0499(16) 0.0470(14) 0.0061(13) 0.0000(12) -0.0062(13)
Cl1 0.0617(4) 0.0484(4) 0.0511(4) -0.0129(3) -0.0070(3) -0.0099(3)

loop_
_atom_type_symbol
_atom_type_description
_atom_type_scat_dispersion_real
_atom_type_scat_dispersion_imag
_atom_type_scat_source
C C 0.0033 0.0016 'International Tables Vol C Tables 4.2.6.8 and 6.1.1.4'
H H 0.0000 0.0000 'International Tables Vol C Tables 4.2.6.8 and 6.1.1.4'
Cl Cl 0.1484 0.1585 'International Tables Vol C Tables 4.2.6.8 and 6.1.1.4'

loop_
_geom_angle_atom_site_label_1
_geom_angle_atom_site_label_2
_geom_angle_atom_site_label_3
_geom_angle
C6 C1 C2 107.7(2)
C6 C1 C7 103.19(17)
C2 C1 C7 99.90(17)
C6 C1 H1 114.8
C2 C1 H1 114.8
C7 C1 H1 114.8
C1 C2 C3 103.36(18)
C1 C2 H2A 111.1
C3 C2 H2A 111.1
C1 C2 H2B 111.1
C3 C2 H2B 111.1
H2A C2 H2B 109.1
C4 C3 C2 103.12(17)
C4 C3 H3A 111.1
C2 C3 H3A 111.1
C4 C3 H3B 111.1
C2 C3 H3B 111.1
H3A C3 H3B 109.1
C3 C4 C5 107.9(2)
C3 C4 C7 100.13(17)
C5 C4 C7 103.41(17)
C3 C4 H4 114.6
C5 C4 H4 114.6
C7 C4 H4 114.6
C4 C5 C6 103.29(18)
C4 C5 H5A 111.1
C6 C5 H5A 111.1
C4 C5 H5B 111.1
C6 C5 H5B 111.1
H5A C5 H5B 109.1
C1 C6 C5 103.30(17)
C1 C6 H6A 111.1
C5 C6 H6A 111.1
C1 C6 H6B 111.1
C5 C6 H6B 111.1
H6A C6 H6B 109.1
C8 C7 C4 117.62(16)
C8 C7 C1 117.74(17)
C4 C7 C1 93.95(17)
C8 C7 Cl1 105.17(15)
C4 C7 Cl1 111.29(14)
C1 C7 Cl1 111.02(13)
C13 C8 C9 118.0(2)
C13 C8 C7 120.91(19)
C9 C8 C7 121.1(2)
C8 C9 C10 120.9(3)
C8 C9 H9 119.5
C10 C9 H9 119.5
C11 C10 C9 120.2(3)
C11 C10 H10 119.9
C9 C10 H10 119.9
C12 C11 C10 119.6(3)
C12 C11 H11 120.2
C10 C11 H11 120.2
C11 C12 C13 120.6(3)
C11 C12 H12 119.7
C13 C12 H12 119.7
C8 C13 C12 120.7(2)
C8 C13 H13 119.7
C12 C13 H13 119.7

loop_
_geom_bond_atom_site_label_1
_geom_bond_atom_site_label_2
_geom_bond_distance
C1 C6 1.531(3)
C1 C2 1.539(3)
C1 C7 1.536(3)
C1 H1 0.9800
C2 C3 1.542(3)
C2 H2A 0.9700
C2 H2B 0.9700
C3 C4 1.533(3)
C3 H3A 0.9700
C3 H3B 0.9700
C4 C5 1.529(3)
C4 C7 1.535(3)
C4 H4 0.9800
C5 C6 1.542(3)
C5 H5A 0.9700
C5 H5B 0.9700
C6 H6A 0.9700
C6 H6B 0.9700
C7 C8 1.506(3)
C7 Cl1 1.829(2)
C8 C13 1.384(3)
C8 C9 1.384(3)
C9 C10 1.381(4)
C9 H9 0.9300
C10 C11 1.370(4)
C10 H10 0.9300
C11 C12 1.363(4)
C11 H11 0.9300
C12 C13 1.380(3)
C12 H12 0.9300
C13 H13 0.9300

loop_
_geom_torsion_atom_site_label_1
_geom_torsion_atom_site_label_2
_geom_torsion_atom_site_label_3
_geom_torsion_atom_site_label_4
_geom_torsion
C6 C1 C2 C3 -71.3(2)
C7 C1 C2 C3 36.1(2)
C1 C2 C3 C4 0.4(2)
C2 C3 C4 C5 71.0(2)
C2 C3 C4 C7 -36.8(2)
C3 C4 C5 C6 -71.6(2)
C7 C4 C5 C6 33.9(2)
C2 C1 C6 C5 70.7(2)
C7 C1 C6 C5 -34.4(2)
C4 C5 C6 C1 0.3(3)
C3 C4 C7 C8 -66.0(2)
C5 C4 C7 C8 -177.33(19)
C3 C4 C7 C1 58.24(18)
C5 C4 C7 C1 -53.09(19)
C3 C4 C7 Cl1 172.62(15)
C5 C4 C7 Cl1 61.3(2)
C6 C1 C7 C8 177.35(18)
C2 C1 C7 C8 66.4(2)
C6 C1 C7 C4 53.21(19)
C2 C1 C7 C4 -57.76(18)
C6 C1 C7 Cl1 -61.40(19)
C2 C1 C7 Cl1 -172.37(15)
C4 C7 C8 C13 144.6(2)
C1 C7 C8 C13 33.3(3)
Cl1 C7 C8 C13 -90.9(2)
C4 C7 C8 C9 -37.5(3)
C1 C7 C8 C9 -148.8(2)
Cl1 C7 C8 C9 87.0(2)
C13 C8 C9 C10 0.3(4)
C7 C8 C9 C10 -177.7(2)
C8 C9 C10 C11 -0.8(4)
C9 C10 C11 C12 0.8(4)
C10 C11 C12 C13 -0.4(4)
C9 C8 C13 C12 0.1(4)
C7 C8 C13 C12 178.1(2)
C11 C12 C13 C8 0.0(4)
